data_2229227
loop_
_publ_author_name
'Tang, Chun-Bao'

_publ_section_title
;
 2-Methyl-<i>N</i>'-[1-(2-pyridyl)ethylidene]benzohydrazide
;
_journal_coeditor_code SJ5083
_journal_issue 2
_journal_name_full 'Acta Crystallographica Section E'
_journal_page_first o271
_journal_paper_doi 10.1107/S1600536810054267
_journal_volume 67
_journal_year 2011
_chemical_formula_iupac 'C15 H15 N3 O'
_chemical_formula_moiety 'C15 H15 N3 O'
_chemical_formula_sum 'C15 H15 N3 O'
_chemical_formula_weight 253.30
_chemical_name_systematic
;
2-Methyl-<i>N</i>'-[1-(2-pyridyl)ethylidene]benzohydrazide
;
_space_group_IT_number 60
_symmetry_cell_setting orthorhombic
_symmetry_space_group_name_Hall '-P 2n 2ab'
_symmetry_space_group_name_H-M 'P b c n'
_atom_sites_solution_hydrogens geom
_atom_sites_solution_primary direct
_atom_sites_solution_secondary difmap
_audit_creation_method SHELXL-97
_cell_angle_alpha 90.00
_cell_angle_beta 90.00
_cell_angle_gamma 90.00
_cell_formula_units_Z 8
_cell_length_a 19.296(3)
_cell_length_b 8.1417(18)
_cell_length_c 17.294(3)
_cell_measurement_reflns_used 1243
_cell_measurement_temperature 298(2)
_cell_measurement_theta_max 24.6
_cell_measurement_theta_min 2.5
_cell_volume 2716.9(9)
_computing_cell_refinement 'SAINT (Bruker, 2002)'
_computing_data_collection 'SMART (Bruker, 2002)'
_computing_data_reduction 'SAINT (Bruker, 2002)'
_computing_molecular_graphics 'SHELXTL (Sheldrick, 2008)'
_computing_publication_material 'SHELXTL (Sheldrick, 2008)'
_computing_structure_refinement 'SHELXL97 (Sheldrick, 2008)'
_computing_structure_solution 'SHELXS97 (Sheldrick, 2008)'
_diffrn_ambient_temperature 298(2)
_diffrn_measured_fraction_theta_full 0.997
_diffrn_measured_fraction_theta_max 0.997
_diffrn_measurement_device_type 'Bruker SMART CCD area-detector'
_diffrn_measurement_method \w
_diffrn_radiation_monochromator graphite
_diffrn_radiation_source 'fine-focus sealed tube'
_diffrn_radiation_type MoK\a
_diffrn_radiation_wavelength 0.71073
_diffrn_reflns_av_R_equivalents 0.0691
_diffrn_reflns_av_sigmaI/netI 0.0793
_diffrn_reflns_limit_h_max 24
_diffrn_reflns_limit_h_min -24
_diffrn_reflns_limit_k_max 10
_diffrn_reflns_limit_k_min -10
_diffrn_reflns_limit_l_max 22
_diffrn_reflns_limit_l_min -13
_diffrn_reflns_number 13661
_diffrn_reflns_theta_full 27.00
_diffrn_reflns_theta_max 27.00
_diffrn_reflns_theta_min 2.36
_diffrn_standards_number 0
_exptl_absorpt_coefficient_mu 0.080
_exptl_absorpt_correction_T_max 0.9857
_exptl_absorpt_correction_T_min 0.9841
_exptl_absorpt_correction_type multi-scan
_exptl_absorpt_process_details '(SADABS; Sheldrick, 1996)'
_exptl_crystal_colour colourless
_exptl_crystal_density_diffrn 1.239
_exptl_crystal_density_method 'not measured'
_exptl_crystal_description block
_exptl_crystal_F_000 1072
_exptl_crystal_size_max 0.20
_exptl_crystal_size_mid 0.20
_exptl_crystal_size_min 0.18
_refine_diff_density_max 0.165
_refine_diff_density_min -0.165
_refine_ls_extinction_method none
_refine_ls_goodness_of_fit_ref 1.019
_refine_ls_hydrogen_treatment mixed
_refine_ls_matrix_type full
_refine_ls_number_parameters 177
_refine_ls_number_reflns 2966
_refine_ls_number_restraints 1
_refine_ls_restrained_S_all 1.018
_refine_ls_R_factor_all 0.1211
_refine_ls_R_factor_gt 0.0559
_refine_ls_shift/su_max_lt 0.001
_refine_ls_shift/su_mean 0.000
_refine_ls_structure_factor_coef Fsqd
_refine_ls_weighting_details 'calc w=1/[\s^2^(Fo^2^)+(0.0493P)^2^+0.5475P] where P=(Fo^2^+2Fc^2^)/3'
_refine_ls_weighting_scheme calc
_refine_ls_wR_factor_gt 0.1236
_refine_ls_wR_factor_ref 0.1579
_reflns_number_gt 1539
_reflns_number_total 2966
_reflns_threshold_expression I>2\s(I)
_cod_data_source_file sj5083.cif
_cod_data_source_block I
_cod_original_cell_volume 2716.8(9)
_cod_database_code 2229227
_cod_database_fobs_code 2229227

loop_
_symmetry_equiv_pos_as_xyz
'x, y, z'
'-x+1/2, -y+1/2, z+1/2'
'-x, y, -z+1/2'
'x+1/2, -y+1/2, -z'
'-x, -y, -z'
'x-1/2, y-1/2, -z-1/2'
'x, -y, z-1/2'
'-x-1/2, y-1/2, z'

loop_
_atom_site_type_symbol
_atom_site_label
_atom_site_fract_x
_atom_site_fract_y
_atom_site_fract_z
_atom_site_U_iso_or_equiv
_atom_site_adp_type
_atom_site_calc_flag
_atom_site_refinement_flags
_atom_site_occupancy
_atom_site_disorder_assembly
_atom_site_disorder_group
N N1 0.26051(10) 0.9439(2) 0.05651(11) 0.0451(5) Uani d D 1 . .
N N2 0.28738(9) 1.0589(2) 0.00578(11) 0.0450(5) Uani d . 1 . .
N N3 0.43437(11) 1.1437(2) -0.10682(12) 0.0623(6) Uani d . 1 . .
O O1 0.17755(8) 1.12421(19) 0.09416(11) 0.0613(5) Uani d . 1 . .
C C1 0.16962(11) 0.8519(3) 0.14164(13) 0.0423(5) Uani d . 1 . .
C C2 0.10054(12) 0.8104(3) 0.12641(14) 0.0513(6) Uani d . 1 . .
C C3 0.07187(15) 0.6857(4) 0.17027(18) 0.0751(9) Uani d . 1 . .
H H3 0.0266 0.6531 0.1602 0.090 Uiso calc R 1 . .
C C4 0.10778(18) 0.6085(4) 0.22804(19) 0.0832(10) Uani d . 1 . .
H H4 0.0866 0.5263 0.2569 0.100 Uiso calc R 1 . .
C C5 0.17470(16) 0.6520(3) 0.24329(16) 0.0689(8) Uani d . 1 . .
H H5 0.1990 0.6005 0.2829 0.083 Uiso calc R 1 . .
C C6 0.20621(13) 0.7725(3) 0.19965(14) 0.0536(6) Uani d . 1 . .
H H6 0.2521 0.8007 0.2092 0.064 Uiso calc R 1 . .
C C7 0.05886(13) 0.8927(4) 0.06421(16) 0.0682(8) Uani d . 1 . .
H H7A 0.0192 0.8263 0.0520 0.102 Uiso calc R 1 . .
H H7B 0.0870 0.9060 0.0188 0.102 Uiso calc R 1 . .
H H7C 0.0437 0.9984 0.0820 0.102 Uiso calc R 1 . .
C C8 0.20235(11) 0.9857(3) 0.09561(13) 0.0423(5) Uani d . 1 . .
C C9 0.34432(13) 1.0263(3) -0.02897(14) 0.0508(6) Uani d . 1 . .
C C10 0.36834(13) 1.1545(3) -0.08374(13) 0.0499(6) Uani d . 1 . .
C C11 0.32524(14) 1.2794(3) -0.10794(15) 0.0644(7) Uani d . 1 . .
H H11 0.2792 1.2825 -0.0921 0.077 Uiso calc R 1 . .
C C12 0.35119(18) 1.3991(4) -0.15583(18) 0.0836(10) Uani d . 1 . .
H H12 0.3231 1.4851 -0.1723 0.100 Uiso calc R 1 . .
C C13 0.41887(19) 1.3901(4) -0.17897(18) 0.0831(10) Uani d . 1 . .
H H13 0.4377 1.4695 -0.2114 0.100 Uiso calc R 1 . .
C C14 0.45800(16) 1.2616(4) -0.15322(16) 0.0735(9) Uani d . 1 . .
H H14 0.5040 1.2561 -0.1690 0.088 Uiso calc R 1 . .
C C15 0.38792(17) 0.8767(4) -0.0182(2) 0.1043(13) Uani d . 1 . .
H H15A 0.4022 0.8692 0.0349 0.156 Uiso calc R 1 . .
H H15B 0.4281 0.8838 -0.0508 0.156 Uiso calc R 1 . .
H H15C 0.3615 0.7810 -0.0317 0.156 Uiso calc R 1 . .
H H1 0.2784(13) 0.8410(17) 0.0589(16) 0.080 Uiso d D 1 . .

loop_
_atom_site_aniso_label
_atom_site_aniso_U_11
_atom_site_aniso_U_22
_atom_site_aniso_U_33
_atom_site_aniso_U_12
_atom_site_aniso_U_13
_atom_site_aniso_U_23
N1 0.0503(11) 0.0302(10) 0.0547(12) 0.0008(9) 0.0072(10) 0.0072(10)
N2 0.0514(11) 0.0343(10) 0.0492(12) -0.0062(9) 0.0018(10) 0.0042(9)
N3 0.0678(14) 0.0579(14) 0.0611(14) -0.0096(11) 0.0209(11) -0.0052(11)
O1 0.0568(10) 0.0342(9) 0.0930(14) 0.0044(8) 0.0086(9) 0.0081(9)
C1 0.0511(14) 0.0319(12) 0.0438(13) -0.0001(10) 0.0069(11) -0.0016(10)
C2 0.0489(14) 0.0517(15) 0.0533(15) -0.0068(11) 0.0079(12) -0.0033(12)
C3 0.0606(17) 0.083(2) 0.081(2) -0.0229(16) 0.0119(16) 0.0115(18)
C4 0.090(2) 0.078(2) 0.082(2) -0.0174(18) 0.0242(19) 0.0276(18)
C5 0.088(2) 0.0617(18) 0.0567(17) 0.0042(16) 0.0064(15) 0.0158(14)
C6 0.0614(15) 0.0422(14) 0.0573(16) 0.0013(12) 0.0007(13) 0.0023(12)
C7 0.0512(15) 0.082(2) 0.0719(18) -0.0008(14) -0.0049(14) 0.0016(16)
C8 0.0439(13) 0.0300(12) 0.0531(14) -0.0024(10) -0.0038(11) 0.0020(11)
C9 0.0557(14) 0.0390(14) 0.0576(15) 0.0000(11) 0.0078(12) 0.0013(12)
C10 0.0613(16) 0.0434(14) 0.0450(14) -0.0095(12) 0.0070(12) -0.0049(11)
C11 0.0624(16) 0.0629(17) 0.0678(18) -0.0059(14) -0.0004(14) 0.0220(15)
C12 0.092(2) 0.081(2) 0.078(2) -0.0112(18) -0.0011(18) 0.0332(18)
C13 0.105(3) 0.081(2) 0.0635(19) -0.032(2) 0.0128(18) 0.0146(17)
C14 0.084(2) 0.075(2) 0.0621(19) -0.0227(18) 0.0271(16) -0.0054(17)
C15 0.090(2) 0.076(2) 0.147(3) 0.0296(18) 0.052(2) 0.046(2)

loop_
_atom_type_symbol
_atom_type_description
_atom_type_scat_dispersion_real
_atom_type_scat_dispersion_imag
_atom_type_scat_source
C C 0.0033 0.0016 'International Tables Vol C Tables 4.2.6.8 and 6.1.1.4'
H H 0.0000 0.0000 'International Tables Vol C Tables 4.2.6.8 and 6.1.1.4'
N N 0.0061 0.0033 'International Tables Vol C Tables 4.2.6.8 and 6.1.1.4'
O O 0.0106 0.0060 'International Tables Vol C Tables 4.2.6.8 and 6.1.1.4'

loop_
_geom_angle_atom_site_label_1
_geom_angle_atom_site_label_2
_geom_angle_atom_site_label_3
_geom_angle_site_symmetry_1
_geom_angle_site_symmetry_3
_geom_angle
_geom_angle_publ_flag
C8 N1 N2 . . 117.17(17) ?
C8 N1 H1 . . 121.7(17) ?
N2 N1 H1 . . 120.7(18) ?
C9 N2 N1 . . 118.60(19) ?
C14 N3 C10 . . 117.3(2) ?
C6 C1 C2 . . 120.6(2) ?
C6 C1 C8 . . 120.8(2) ?
C2 C1 C8 . . 118.7(2) ?
C3 C2 C1 . . 117.1(2) ?
C3 C2 C7 . . 120.4(2) ?
C1 C2 C7 . . 122.5(2) ?
C4 C3 C2 . . 122.3(3) ?
C4 C3 H3 . . 118.8 ?
C2 C3 H3 . . 118.8 ?
C5 C4 C3 . . 120.1(3) ?
C5 C4 H4 . . 120.0 ?
C3 C4 H4 . . 120.0 ?
C4 C5 C6 . . 119.7(3) ?
C4 C5 H5 . . 120.1 ?
C6 C5 H5 . . 120.1 ?
C5 C6 C1 . . 120.2(2) ?
C5 C6 H6 . . 119.9 ?
C1 C6 H6 . . 119.9 ?
C2 C7 H7A . . 109.5 ?
C2 C7 H7B . . 109.5 ?
H7A C7 H7B . . 109.5 ?
C2 C7 H7C . . 109.5 ?
H7A C7 H7C . . 109.5 ?
H7B C7 H7C . . 109.5 ?
O1 C8 N1 . . 123.0(2) ?
O1 C8 C1 . . 121.2(2) ?
N1 C8 C1 . . 115.71(19) ?
N2 C9 C10 . . 114.9(2) ?
N2 C9 C15 . . 126.5(2) ?
C10 C9 C15 . . 118.5(2) ?
N3 C10 C11 . . 122.2(2) ?
N3 C10 C9 . . 116.2(2) ?
C11 C10 C9 . . 121.6(2) ?
C12 C11 C10 . . 119.1(3) ?
C12 C11 H11 . . 120.4 ?
C10 C11 H11 . . 120.4 ?
C13 C12 C11 . . 119.1(3) ?
C13 C12 H12 . . 120.4 ?
C11 C12 H12 . . 120.4 ?
C14 C13 C12 . . 118.3(3) ?
C14 C13 H13 . . 120.9 ?
C12 C13 H13 . . 120.9 ?
N3 C14 C13 . . 124.0(3) ?
N3 C14 H14 . . 118.0 ?
C13 C14 H14 . . 118.0 ?
C9 C15 H15A . . 109.5 ?
C9 C15 H15B . . 109.5 ?
H15A C15 H15B . . 109.5 ?
C9 C15 H15C . . 109.5 ?
H15A C15 H15C . . 109.5 ?
H15B C15 H15C . . 109.5 ?

loop_
_geom_bond_atom_site_label_1
_geom_bond_atom_site_label_2
_geom_bond_site_symmetry_2
_geom_bond_distance
_geom_bond_publ_flag
N1 C8 . 1.354(3) ?
N1 N2 . 1.384(2) ?
N1 H1 . 0.907(10) ?
N2 C9 . 1.280(3) ?
N3 C14 . 1.332(3) ?
N3 C10 . 1.338(3) ?
O1 C8 . 1.225(2) ?
C1 C6 . 1.386(3) ?
C1 C2 . 1.400(3) ?
C1 C8 . 1.490(3) ?
C2 C3 . 1.383(3) ?
C2 C7 . 1.501(3) ?
C3 C4 . 1.369(4) ?
C3 H3 . 0.9300 ?
C4 C5 . 1.365(4) ?
C4 H4 . 0.9300 ?
C5 C6 . 1.379(3) ?
C5 H5 . 0.9300 ?
C6 H6 . 0.9300 ?
C7 H7A . 0.9600 ?
C7 H7B . 0.9600 ?
C7 H7C . 0.9600 ?
C9 C10 . 1.484(3) ?
C9 C15 . 1.492(3) ?
C10 C11 . 1.379(3) ?
C11 C12 . 1.374(4) ?
C11 H11 . 0.9300 ?
C12 C13 . 1.368(4) ?
C12 H12 . 0.9300 ?
C13 C14 . 1.365(4) ?
C13 H13 . 0.9300 ?
C14 H14 . 0.9300 ?
C15 H15A . 0.9600 ?
C15 H15B . 0.9600 ?
C15 H15C . 0.9600 ?

loop_
_geom_hbond_atom_site_label_D
_geom_hbond_atom_site_label_H
_geom_hbond_atom_site_label_A
_geom_hbond_site_symmetry_A
_geom_hbond_distance_DH
_geom_hbond_distance_HA
_geom_hbond_distance_DA
_geom_hbond_angle_DHA
N1 H1 O1 8_655 0.907(10) 2.051(12) 2.937(2) 165(3)

loop_
_cod_related_entry_id
_cod_related_entry_database
_cod_related_entry_code
1 ChemSpider 7952054
